data_7124203
loop_
_publ_author_name
'Li, Jian'
'Su, Shikuan'
'Hu, Jie'
'Cui, Yongmei'
'Tang, Chongrong'
'Chen, Yali'

_publ_section_title
;
 A formal (5+1) annulation reaction from heterodimerization of two
 different isocyanides: stereoselective synthesis of
 2H-benzo[b][1,4]oxazin-2-one
;
_journal_name_full 'Chemical Communications'
_journal_paper_doi 10.1039/C9CC06678K
_journal_year 2019
_chemical_formula_sum 'C16 H18 N2 O4'
_chemical_formula_weight 302.32
_space_group_crystal_system monoclinic
_space_group_IT_number 14
_space_group_name_Hall '-P 2yn'
_space_group_name_H-M_alt 'P 1 21/n 1'
_symmetry_space_group_name_Hall '-P 2yn'
_symmetry_space_group_name_H-M 'P 1 21/n 1'
_atom_sites_solution_hydrogens mixed
_audit_creation_method SHELXL-2014/7
_audit_update_record
;
2019-04-01 deposited with the CCDC.    2019-09-18 downloaded from the CCDC.
;
_cell_angle_alpha 90
_cell_angle_beta 107.1880(10)
_cell_angle_gamma 90
_cell_formula_units_Z 4
_cell_length_a 9.2327(3)
_cell_length_b 14.7102(5)
_cell_length_c 11.8386(4)
_cell_measurement_reflns_used 7840
_cell_measurement_temperature 296(2)
_cell_measurement_theta_max 55.87
_cell_measurement_theta_min 5.09
_cell_volume 1536.05(9)
_computing_cell_refinement 'Bruker SAINT'
_computing_data_collection 'Bruker APEX2'
_computing_data_reduction 'Bruker SAINT'
_computing_molecular_graphics 'Bruker SHELXTL'
_computing_publication_material 'Bruker SHELXTL'
_computing_structure_refinement 'SHELXL-2014/7 (Sheldrick, 2014)'
_computing_structure_solution 'SHELXS-97 (Sheldrick 2008)'
_diffrn_ambient_temperature 296(2)
_diffrn_measured_fraction_theta_full 0.999
_diffrn_measured_fraction_theta_max 0.999
_diffrn_measurement_device_type 'Bruker APEX-II CCD'
_diffrn_measurement_method '\f and \w scans'
_diffrn_radiation_type GaK\a
_diffrn_radiation_wavelength 1.34138
_diffrn_reflns_av_R_equivalents 0.0372
_diffrn_reflns_av_unetI/netI 0.0282
_diffrn_reflns_Laue_measured_fraction_full 0.999
_diffrn_reflns_Laue_measured_fraction_max 0.999
_diffrn_reflns_limit_h_max 11
_diffrn_reflns_limit_h_min -11
_diffrn_reflns_limit_k_max 18
_diffrn_reflns_limit_k_min -18
_diffrn_reflns_limit_l_max 14
_diffrn_reflns_limit_l_min -14
_diffrn_reflns_number 13874
_diffrn_reflns_point_group_measured_fraction_full 0.999
_diffrn_reflns_point_group_measured_fraction_max 0.999
_diffrn_reflns_theta_full 53.594
_diffrn_reflns_theta_max 55.920
_diffrn_reflns_theta_min 4.290
_exptl_absorpt_coefficient_mu 0.499
_exptl_absorpt_correction_T_max 0.864
_exptl_absorpt_correction_T_min 0.719
_exptl_absorpt_correction_type multi-scan
_exptl_absorpt_process_details sadabs
_exptl_crystal_colour yellow
_exptl_crystal_density_diffrn 1.307
_exptl_crystal_description block
_exptl_crystal_F_000 640
_exptl_crystal_size_max 0.350
_exptl_crystal_size_mid 0.200
_exptl_crystal_size_min 0.150
_refine_diff_density_max 0.131
_refine_diff_density_min -0.176
_refine_diff_density_rms 0.033
_refine_ls_extinction_method none
_refine_ls_goodness_of_fit_ref 1.038
_refine_ls_hydrogen_treatment mixed
_refine_ls_matrix_type full
_refine_ls_number_parameters 207
_refine_ls_number_reflns 3027
_refine_ls_number_restraints 0
_refine_ls_restrained_S_all 1.038
_refine_ls_R_factor_all 0.0551
_refine_ls_R_factor_gt 0.0441
_refine_ls_shift/su_max 0.002
_refine_ls_shift/su_mean 0.000
_refine_ls_structure_factor_coef Fsqd
_refine_ls_weighting_details 'w=1/[\s^2^(Fo^2^)+(0.0503P)^2^+0.3666P] where P=(Fo^2^+2Fc^2^)/3'
_refine_ls_weighting_scheme calc
_refine_ls_wR_factor_gt 0.1098
_refine_ls_wR_factor_ref 0.1190
_reflns_Friedel_coverage 0.000
_reflns_number_gt 2474
_reflns_number_total 3027
_reflns_threshold_expression 'I > 2\s(I)'
_cod_data_source_file c9cc06678k2.cif
_cod_data_source_block ga_80607a_a
_cod_database_code 7124203
_shelx_shelxl_version_number 2014/7
_shelx_space_group_comment
; 
The symmetry employed for this shelxl refinement is uniquely defined 
by the following loop, which should always be used as a source of 
symmetry information in preference to the above space-group names. 
They are only intended as comments. 
;
_shelx_estimated_absorpt_t_min 0.845
_shelx_estimated_absorpt_t_max 0.929

loop_
_space_group_symop_operation_xyz
'x, y, z'
'-x+1/2, y+1/2, -z+1/2'
'-x, -y, -z'
'x-1/2, -y-1/2, z-1/2'

loop_
_atom_site_label
_atom_site_type_symbol
_atom_site_fract_x
_atom_site_fract_y
_atom_site_fract_z
_atom_site_U_iso_or_equiv
_atom_site_adp_type
_atom_site_occupancy
_atom_site_site_symmetry_order
_atom_site_calc_flag
_atom_site_refinement_flags_posn
_atom_site_refinement_flags_adp
N1 N 0.37549(14) 0.41291(8) 0.42784(10) 0.0482(3) Uani 1 1 d . .
N2 N 0.46698(16) 0.26402(10) 0.56424(12) 0.0577(4) Uani 1 1 d . .
O1 O 0.44107(13) 0.53054(7) 0.26309(9) 0.0557(3) Uani 1 1 d . .
O2 O 0.65129(15) 0.45519(9) 0.27914(12) 0.0749(4) Uani 1 1 d . .
O3 O 0.74113(13) 0.15895(8) 0.46013(10) 0.0645(3) Uani 1 1 d . .
O4 O 0.76041(16) 0.16470(9) 0.65197(11) 0.0760(4) Uani 1 1 d . .
C1 C 0.53882(19) 0.46134(10) 0.30914(13) 0.0520(4) Uani 1 1 d . .
C2 C 0.49715(17) 0.39917(9) 0.39464(12) 0.0455(3) Uani 1 1 d . .
C3 C 0.27896(17) 0.48369(10) 0.37720(12) 0.0476(3) Uani 1 1 d . .
C4 C 0.1457(2) 0.49782(13) 0.40590(15) 0.0630(4) Uani 1 1 d . .
H4 H 0.1217 0.4601 0.4608 0.076 Uiso 1 1 calc R U
C5 C 0.0485(2) 0.56690(14) 0.35427(17) 0.0728(5) Uani 1 1 d . .
H5 H -0.0412 0.5750 0.3736 0.087 Uiso 1 1 calc R U
C6 C 0.0832(2) 0.62420(13) 0.27399(16) 0.0673(5) Uani 1 1 d . .
H6 H 0.0178 0.6715 0.2404 0.081 Uiso 1 1 calc R U
C7 C 0.2135(2) 0.61176(11) 0.24364(14) 0.0598(4) Uani 1 1 d . .
H7 H 0.2369 0.6501 0.1891 0.072 Uiso 1 1 calc R U
C8 C 0.30976(18) 0.54170(10) 0.29485(12) 0.0483(4) Uani 1 1 d . .
C9 C 0.59745(17) 0.32532(10) 0.43600(12) 0.0487(4) Uani 1 1 d . .
H9 H 0.6807 0.3200 0.4075 0.058 Uiso 1 1 calc R U
C10 C 0.58032(17) 0.26062(10) 0.51569(12) 0.0478(3) Uani 1 1 d . .
C11 C 0.4102(2) 0.20097(12) 0.63960(16) 0.0635(5) Uani 1 1 d . .
C12 C 0.4960(2) 0.21494(14) 0.76920(16) 0.0721(5) Uani 1 1 d . .
H12A H 0.6007 0.1994 0.7826 0.108 Uiso 1 1 calc R U
H12B H 0.4532 0.1768 0.8169 0.108 Uiso 1 1 calc R U
H12C H 0.4882 0.2774 0.7901 0.108 Uiso 1 1 calc R U
C13 C 0.2458(2) 0.2298(2) 0.6184(2) 0.1081(9) Uani 1 1 d . .
H13A H 0.2003 0.1930 0.6656 0.162 Uiso 1 1 calc R U
H13B H 0.1912 0.2221 0.5364 0.162 Uiso 1 1 calc R U
H13C H 0.2424 0.2925 0.6400 0.162 Uiso 1 1 calc R U
C14 C 0.4193(3) 0.10212(14) 0.60435(18) 0.0908(7) Uani 1 1 d . .
H14A H 0.5236 0.0838 0.6241 0.136 Uiso 1 1 calc R U
H14B H 0.3729 0.0957 0.5207 0.136 Uiso 1 1 calc R U
H14C H 0.3671 0.0645 0.6460 0.136 Uiso 1 1 calc R U
C15 C 0.70205(18) 0.18945(10) 0.55259(14) 0.0521(4) Uani 1 1 d . .
C16 C 0.8619(2) 0.09309(14) 0.48431(19) 0.0755(5) Uani 1 1 d . .
H16A H 0.9539 0.1205 0.5323 0.113 Uiso 1 1 calc R U
H16B H 0.8759 0.0727 0.4112 0.113 Uiso 1 1 calc R U
H16C H 0.8364 0.0422 0.5255 0.113 Uiso 1 1 calc R U
H2 H 0.405(2) 0.3097(14) 0.5376(17) 0.072(6) Uiso 1 1 d . .

loop_
_atom_site_aniso_label
_atom_site_aniso_U_11
_atom_site_aniso_U_22
_atom_site_aniso_U_33
_atom_site_aniso_U_23
_atom_site_aniso_U_13
_atom_site_aniso_U_12
N1 0.0596(7) 0.0450(7) 0.0412(6) 0.0047(5) 0.0167(5) 0.0003(5)
N2 0.0621(8) 0.0536(8) 0.0596(8) 0.0182(6) 0.0212(7) 0.0037(7)
O1 0.0741(7) 0.0486(6) 0.0480(6) 0.0089(5) 0.0238(5) 0.0002(5)
O2 0.0872(9) 0.0769(9) 0.0773(9) 0.0201(7) 0.0502(7) 0.0107(7)
O3 0.0711(7) 0.0679(8) 0.0527(7) -0.0005(5) 0.0157(5) 0.0172(6)
O4 0.0957(9) 0.0764(9) 0.0507(7) 0.0104(6) 0.0138(6) 0.0284(7)
C1 0.0691(10) 0.0474(8) 0.0432(8) 0.0014(6) 0.0224(7) -0.0014(7)
C2 0.0613(9) 0.0414(7) 0.0341(7) -0.0018(6) 0.0144(6) -0.0048(6)
C3 0.0589(9) 0.0440(8) 0.0383(7) -0.0001(6) 0.0119(6) -0.0013(6)
C4 0.0687(10) 0.0661(11) 0.0577(10) 0.0109(8) 0.0243(8) 0.0070(8)
C5 0.0701(11) 0.0761(12) 0.0735(12) 0.0072(10) 0.0233(9) 0.0156(9)
C6 0.0706(11) 0.0621(10) 0.0611(10) 0.0061(8) 0.0067(8) 0.0119(9)
C7 0.0764(11) 0.0510(9) 0.0453(8) 0.0076(7) 0.0075(8) -0.0005(8)
C8 0.0611(9) 0.0445(8) 0.0375(7) -0.0012(6) 0.0118(6) -0.0039(6)
C9 0.0590(9) 0.0462(8) 0.0418(8) -0.0004(6) 0.0163(6) -0.0005(7)
C10 0.0579(8) 0.0431(8) 0.0397(7) -0.0010(6) 0.0101(6) -0.0016(6)
C11 0.0682(10) 0.0630(10) 0.0584(10) 0.0199(8) 0.0174(8) -0.0070(8)
C12 0.0917(13) 0.0700(12) 0.0582(11) 0.0092(9) 0.0276(10) 0.0010(10)
C13 0.0679(13) 0.145(2) 0.1142(19) 0.0654(18) 0.0312(12) -0.0024(13)
C14 0.1343(19) 0.0655(12) 0.0636(12) 0.0087(10) 0.0155(12) -0.0338(12)
C15 0.0612(9) 0.0449(8) 0.0470(9) -0.0003(7) 0.0110(7) -0.0011(7)
C16 0.0748(12) 0.0699(12) 0.0808(13) -0.0032(10) 0.0212(10) 0.0196(9)

loop_
_atom_type_symbol
_atom_type_description
_atom_type_scat_dispersion_real
_atom_type_scat_dispersion_imag
_atom_type_scat_source
C C 0.0137 0.0067 'International Tables Vol C Tables 4.2.6.8 and 6.1.1.4'
H H 0.0000 0.0000 'International Tables Vol C Tables 4.2.6.8 and 6.1.1.4'
N N 0.0241 0.0134 'International Tables Vol C Tables 4.2.6.8 and 6.1.1.4'
O O 0.0389 0.0241 'International Tables Vol C Tables 4.2.6.8 and 6.1.1.4'

loop_
_geom_angle_atom_site_label_1
_geom_angle_atom_site_label_2
_geom_angle_atom_site_label_3
_geom_angle
C2 N1 C3 118.98(12)
C10 N2 C11 134.06(15)
C10 N2 H2 112.6(13)
C11 N2 H2 112.6(13)
C1 O1 C8 120.71(11)
C15 O3 C16 116.52(13)
O2 C1 O1 117.91(14)
O2 C1 C2 125.03(15)
O1 C1 C2 117.06(13)
N1 C2 C9 123.01(13)
N1 C2 C1 121.53(13)
C9 C2 C1 115.45(13)
C4 C3 N1 120.71(14)
C4 C3 C8 117.48(14)
N1 C3 C8 121.80(14)
C5 C4 C3 120.83(16)
C5 C4 H4 119.6
C3 C4 H4 119.6
C4 C5 C6 120.34(18)
C4 C5 H5 119.8
C6 C5 H5 119.8
C7 C6 C5 120.15(17)
C7 C6 H6 119.9
C5 C6 H6 119.9
C6 C7 C8 119.22(16)
C6 C7 H7 120.4
C8 C7 H7 120.4
C7 C8 O1 118.23(14)
C7 C8 C3 121.96(15)
O1 C8 C3 119.80(13)
C10 C9 C2 124.67(14)
C10 C9 H9 117.7
C2 C9 H9 117.7
N2 C10 C9 122.04(14)
N2 C10 C15 120.97(13)
C9 C10 C15 116.84(14)
N2 C11 C12 110.56(14)
N2 C11 C14 111.97(15)
C12 C11 C14 110.60(15)
N2 C11 C13 103.79(14)
C12 C11 C13 108.97(18)
C14 C11 C13 110.73(19)
C11 C12 H12A 109.5
C11 C12 H12B 109.5
H12A C12 H12B 109.5
C11 C12 H12C 109.5
H12A C12 H12C 109.5
H12B C12 H12C 109.5
C11 C13 H13A 109.5
C11 C13 H13B 109.5
H13A C13 H13B 109.5
C11 C13 H13C 109.5
H13A C13 H13C 109.5
H13B C13 H13C 109.5
C11 C14 H14A 109.5
C11 C14 H14B 109.5
H14A C14 H14B 109.5
C11 C14 H14C 109.5
H14A C14 H14C 109.5
H14B C14 H14C 109.5
O4 C15 O3 123.67(15)
O4 C15 C10 125.33(15)
O3 C15 C10 110.96(13)
O3 C16 H16A 109.5
O3 C16 H16B 109.5
H16A C16 H16B 109.5
O3 C16 H16C 109.5
H16A C16 H16C 109.5
H16B C16 H16C 109.5

loop_
_geom_bond_atom_site_label_1
_geom_bond_atom_site_label_2
_geom_bond_distance
N1 C2 1.3108(19)
N1 C3 1.3864(19)
N2 C10 1.335(2)
N2 C11 1.486(2)
N2 H2 0.88(2)
O1 C1 1.3627(19)
O1 C8 1.3811(19)
O2 C1 1.1960(19)
O3 C15 1.3278(19)
O3 C16 1.441(2)
O4 C15 1.1969(19)
C1 C2 1.496(2)
C2 C9 1.418(2)
C3 C4 1.386(2)
C3 C8 1.387(2)
C4 C5 1.374(2)
C4 H4 0.9300
C5 C6 1.377(3)
C5 H5 0.9300
C6 C7 1.365(3)
C6 H6 0.9300
C7 C8 1.379(2)
C7 H7 0.9300
C9 C10 1.382(2)
C9 H9 0.9300
C10 C15 1.503(2)
C11 C12 1.518(3)
C11 C14 1.522(3)
C11 C13 1.524(3)
C12 H12A 0.9600
C12 H12B 0.9600
C12 H12C 0.9600
C13 H13A 0.9600
C13 H13B 0.9600
C13 H13C 0.9600
C14 H14A 0.9600
C14 H14B 0.9600
C14 H14C 0.9600
C16 H16A 0.9600
C16 H16B 0.9600
C16 H16C 0.9600

loop_
_geom_hbond_atom_site_label_D
_geom_hbond_atom_site_label_H
_geom_hbond_atom_site_label_A
_geom_hbond_distance_DH
_geom_hbond_distance_HA
_geom_hbond_distance_DA
_geom_hbond_angle_DHA
N2 H2 N1 0.88(2) 1.96(2) 2.7040(18) 140.9(17)

loop_
_geom_torsion_atom_site_label_1
_geom_torsion_atom_site_label_2
_geom_torsion_atom_site_label_3
_geom_torsion_atom_site_label_4
_geom_torsion
C8 O1 C1 O2 -179.55(14)
C8 O1 C1 C2 -0.1(2)
C3 N1 C2 C9 -176.05(13)
C3 N1 C2 C1 3.8(2)
O2 C1 C2 N1 176.52(16)
O1 C1 C2 N1 -2.9(2)
O2 C1 C2 C9 -3.7(2)
O1 C1 C2 C9 176.90(12)
C2 N1 C3 C4 177.00(14)
C2 N1 C3 C8 -1.8(2)
N1 C3 C4 C5 -178.83(16)
C8 C3 C4 C5 0.0(3)
C3 C4 C5 C6 -0.9(3)
C4 C5 C6 C7 1.1(3)
C5 C6 C7 C8 -0.4(3)
C6 C7 C8 O1 -179.82(14)
C6 C7 C8 C3 -0.5(2)
C1 O1 C8 C7 -178.68(13)
C1 O1 C8 C3 2.0(2)
C4 C3 C8 C7 0.7(2)
N1 C3 C8 C7 179.51(14)
C4 C3 C8 O1 -179.98(14)
N1 C3 C8 O1 -1.2(2)
N1 C2 C9 C10 -0.7(2)
C1 C2 C9 C10 179.53(14)
C11 N2 C10 C9 171.87(16)
C11 N2 C10 C15 -12.7(3)
C2 C9 C10 N2 -2.1(2)
C2 C9 C10 C15 -177.66(13)
C10 N2 C11 C12 86.2(2)
C10 N2 C11 C14 -37.7(3)
C10 N2 C11 C13 -157.1(2)
C16 O3 C15 O4 -0.6(2)
C16 O3 C15 C10 177.36(14)
N2 C10 C15 O4 -41.1(2)
C9 C10 C15 O4 134.53(17)
N2 C10 C15 O3 140.95(15)
C9 C10 C15 O3 -43.40(18)
